data_4030949
loop_
_publ_author_name
'Jeannin, Olivier'
'Barri\`ere, Fr\'ed\'eric'
'Fourmigu\'e, Marc'

_publ_section_title
;
 Trifluoromethyl-substituted tetrathiafulvalenes.
;
_journal_name_full 'Beilstein journal of organic chemistry'
_journal_page_first 647
_journal_page_last 658
_journal_paper_doi 10.3762/bjoc.11.73
_journal_volume 11
_journal_year 2015
_chemical_formula_moiety 'C9 H5 F3 S6, Cl4 Fe '
_chemical_formula_sum 'C9 H5 Cl4 F3 Fe S6'
_chemical_formula_weight 560.14
_chemical_name_common 'EDT-TTF-CF3, FeCl4'
_chemical_name_systematic
;
 ?
;
_space_group_IT_number 19
_symmetry_cell_setting orthorhombic
_symmetry_space_group_name_Hall 'P 2ac 2ab'
_symmetry_space_group_name_H-M 'P 21 21 21'
_atom_sites_solution_hydrogens geom
_atom_sites_solution_primary direct
_atom_sites_solution_secondary difmap
_audit_creation_method SHELXL-97
_cell_angle_alpha 90.00
_cell_angle_beta 90.00
_cell_angle_gamma 90.00
_cell_formula_units_Z 4
_cell_length_a 5.9348(5)
_cell_length_b 14.4165(15)
_cell_length_c 21.785(2)
_cell_measurement_reflns_used 41486
_cell_measurement_temperature 150(2)
_cell_measurement_theta_max 26.0485
_cell_measurement_theta_min 2.3452
_cell_volume 1863.9(3)
_computing_cell_refinement 'Dirax/lsq (Duisenberg & Schreurs, 1989-2000)'
_computing_data_collection 'Collect (Nonius BV, 1997-2000)'
_computing_data_reduction 'EvalCCD (Duisenberg & Schreurs 1990-2000)'
_computing_structure_refinement 'SHELXL-97 (Sheldrick, 1997)'
_computing_structure_solution 'SHELXS-97 (Sheldrick, 1997)'
_diffrn_ambient_temperature 150(2)
_diffrn_detector_area_resol_mean 9
_diffrn_measured_fraction_theta_full 0.999
_diffrn_measured_fraction_theta_max 0.999
_diffrn_measurement_device_type KappaCCD
_diffrn_measurement_method CCD
_diffrn_radiation_monochromator 'horizontally mounted graphite crystal'
_diffrn_radiation_source 'fine-focus sealed tube'
_diffrn_radiation_type MoK\a
_diffrn_radiation_wavelength 0.71073
_diffrn_reflns_av_R_equivalents 0.1099
_diffrn_reflns_av_sigmaI/netI 0.0626
_diffrn_reflns_limit_h_max 7
_diffrn_reflns_limit_h_min -7
_diffrn_reflns_limit_k_max 17
_diffrn_reflns_limit_k_min -17
_diffrn_reflns_limit_l_max 26
_diffrn_reflns_limit_l_min -26
_diffrn_reflns_number 38263
_diffrn_reflns_theta_full 26.02
_diffrn_reflns_theta_max 26.02
_diffrn_reflns_theta_min 2.34
_exptl_absorpt_coefficient_mu 2.072
_exptl_absorpt_correction_T_max 0.7693
_exptl_absorpt_correction_T_min 0.7334
_exptl_absorpt_correction_type multi-scan
_exptl_absorpt_process_details
;
[c.f. r.h. blessing, acta cryst. (1995), a51, 33-38]
;
_exptl_crystal_colour black
_exptl_crystal_density_diffrn 1.996
_exptl_crystal_density_method 'not measured'
_exptl_crystal_description needle
_exptl_crystal_F_000 1104
_exptl_crystal_size_max 0.36
_exptl_crystal_size_mid 0.06
_exptl_crystal_size_min 0.06
_refine_diff_density_max 0.410
_refine_diff_density_min -0.420
_refine_diff_density_rms 0.105
_refine_ls_abs_structure_details 'Flack H D (1983), Acta Cryst. A39, 876-881'
_refine_ls_abs_structure_Flack 0.04(3)
_refine_ls_extinction_method none
_refine_ls_goodness_of_fit_ref 1.066
_refine_ls_hydrogen_treatment constrain
_refine_ls_matrix_type full
_refine_ls_number_parameters 208
_refine_ls_number_reflns 3675
_refine_ls_number_restraints 0
_refine_ls_restrained_S_all 1.066
_refine_ls_R_factor_all 0.0675
_refine_ls_R_factor_gt 0.0411
_refine_ls_shift/su_max 0.001
_refine_ls_shift/su_mean 0.000
_refine_ls_structure_factor_coef Fsqd
_refine_ls_weighting_details 'calc w=1/[\s^2^(Fo^2^)+(0.0000P)^2^+2.9092P] where P=(Fo^2^+2Fc^2^)/3'
_refine_ls_weighting_scheme calc
_refine_ls_wR_factor_gt 0.0497
_refine_ls_wR_factor_ref 0.0545
_reflns_number_gt 2932
_reflns_number_total 3675
_reflns_threshold_expression >2sigma(I)
_cod_data_source_file 1860-5397-11-73-S2.cif
_cod_data_source_block (1c)FeCl4
_cod_depositor_comments
;
The following automatic conversions were performed:

'_symmetry_cell_setting' value 'Orthorhombic' changed to
'orthorhombic' according to
/usr/data/users/saulius/crontab/automatic-downloads/rss-feeds/Beilstein/lib/dictionaries/cif_core.dic
dictionary named 'cif_core.dic' version 2.4.2 from 2011-04-26.

Automatic conversion script
Id: cif_fix_values 3271 2015-04-21 07:52:19Z andrius 

 Adding full bibliography for 4030944--4030949.cif.
;
_cod_original_sg_symbol_H-M P212121
_cod_database_code 4030949

loop_
_symmetry_equiv_pos_as_xyz
'x, y, z'
'-x+1/2, -y, z+1/2'
'x+1/2, -y+1/2, -z'
'-x, y+1/2, -z+1/2'

loop_
_atom_site_label
_atom_site_type_symbol
_atom_site_fract_x
_atom_site_fract_y
_atom_site_fract_z
_atom_site_U_iso_or_equiv
_atom_site_adp_type
_atom_site_occupancy
_atom_site_symmetry_multiplicity
_atom_site_calc_flag
_atom_site_refinement_flags
Fe1 Fe 0.23546(10) 0.43796(4) 0.17998(3) 0.01772(15) Uani 1 1 d .
Cl2 Cl -0.13115(17) 0.44355(8) 0.17561(5) 0.0248(3) Uani 1 1 d .
Cl1 Cl 0.32489(18) 0.43690(8) 0.27859(5) 0.0248(3) Uani 1 1 d .
Cl3 Cl 0.3452(2) 0.30865(8) 0.13590(5) 0.0247(3) Uani 1 1 d .
Cl4 Cl 0.36448(18) 0.55687(8) 0.12756(5) 0.0260(3) Uani 1 1 d .
S5 S -0.4270(2) 0.51829(8) 0.42456(5) 0.0203(3) Uani 1 1 d .
S6 S 0.0627(2) 0.61910(9) 0.48721(5) 0.0266(3) Uani 1 1 d .
S1 S -0.14699(19) 0.68672(8) 0.17898(5) 0.0190(3) Uani 1 1 d .
S4 S -0.2416(2) 0.58468(7) 0.30731(5) 0.0183(3) Uani 1 1 d .
S2 S 0.2761(2) 0.76096(8) 0.22778(5) 0.0201(3) Uani 1 1 d .
S3 S 0.16098(19) 0.66842(8) 0.35864(5) 0.0197(3) Uani 1 1 d .
F1 F -0.0829(6) 0.7150(2) 0.03390(13) 0.0549(10) Uani 1 1 d .
F2 F -0.3117(5) 0.8077(3) 0.07582(13) 0.0557(10) Uani 1 1 d .
F3 F 0.0094(7) 0.8553(3) 0.04547(16) 0.0777(13) Uani 1 1 d .
C4 C -0.0948(8) 0.7870(3) 0.0726(2) 0.0291(13) Uani 1 1 d .
C3 C 0.1952(8) 0.7976(3) 0.15574(19) 0.0187(11) Uani 1 1 d .
H3 H 0.2827 0.8390 0.1334 0.022 Uiso 1 1 calc R
C2 C 0.0012(7) 0.7640(3) 0.13318(19) 0.0169(10) Uani 1 1 d .
C1 C 0.0405(7) 0.6922(3) 0.23952(19) 0.0151(10) Uani 1 1 d .
C5 C -0.0038(7) 0.6507(3) 0.29537(19) 0.0160(11) Uani 1 1 d .
C6 C -0.2072(7) 0.5744(3) 0.38673(17) 0.0153(10) Uani 1 1 d .
C7 C -0.0170(7) 0.6127(3) 0.4098(2) 0.0173(11) Uani 1 1 d .
C9 C -0.3342(8) 0.5237(3) 0.50420(19) 0.0218(11) Uani 1 1 d .
H9A H -0.4643 0.5162 0.5307 0.026 Uiso 1 1 calc R
H9B H -0.2331 0.4721 0.5120 0.026 Uiso 1 1 calc R
C8 C -0.2162(8) 0.6122(3) 0.52103(19) 0.0254(12) Uani 1 1 d .
H8A H -0.2034 0.6162 0.5653 0.031 Uiso 1 1 calc R
H8B H -0.3055 0.6645 0.5071 0.031 Uiso 1 1 calc R

loop_
_atom_site_aniso_label
_atom_site_aniso_U_11
_atom_site_aniso_U_22
_atom_site_aniso_U_33
_atom_site_aniso_U_23
_atom_site_aniso_U_13
_atom_site_aniso_U_12
Fe1 0.0176(3) 0.0173(3) 0.0182(3) -0.0009(3) -0.0005(3) -0.0003(3)
Cl2 0.0170(6) 0.0304(6) 0.0271(6) -0.0013(6) -0.0015(5) -0.0007(6)
Cl1 0.0260(6) 0.0293(6) 0.0190(6) -0.0011(6) -0.0032(5) -0.0013(6)
Cl3 0.0268(6) 0.0178(6) 0.0296(7) -0.0019(5) 0.0059(6) -0.0009(5)
Cl4 0.0240(6) 0.0192(6) 0.0348(7) 0.0046(5) 0.0036(5) -0.0004(6)
S5 0.0196(6) 0.0237(6) 0.0175(6) 0.0015(5) 0.0022(5) -0.0062(6)
S6 0.0228(7) 0.0416(8) 0.0152(6) 0.0042(6) -0.0020(6) -0.0088(6)
S1 0.0179(6) 0.0214(6) 0.0176(6) 0.0025(5) -0.0003(5) -0.0033(5)
S4 0.0189(6) 0.0212(6) 0.0149(6) 0.0003(4) 0.0006(5) -0.0055(6)
S2 0.0184(6) 0.0237(6) 0.0182(6) 0.0004(5) 0.0016(5) -0.0059(6)
S3 0.0176(6) 0.0237(6) 0.0177(6) 0.0028(5) -0.0013(5) -0.0038(5)
F1 0.076(3) 0.061(2) 0.0281(17) -0.0149(16) -0.0101(17) 0.017(2)
F2 0.041(2) 0.099(3) 0.0269(17) 0.0017(18) -0.0069(15) 0.0308(19)
F3 0.097(3) 0.085(3) 0.051(2) 0.046(2) -0.032(2) -0.051(2)
C4 0.029(3) 0.034(3) 0.024(3) 0.006(3) 0.002(2) -0.005(3)
C3 0.026(3) 0.011(2) 0.019(2) 0.0027(18) 0.006(2) -0.002(2)
C2 0.020(3) 0.016(2) 0.014(2) 0.001(2) 0.002(2) -0.002(2)
C1 0.011(2) 0.014(2) 0.020(3) -0.005(2) 0.003(2) 0.001(2)
C5 0.019(3) 0.019(2) 0.011(2) -0.0021(19) 0.0038(19) -0.0018(19)
C6 0.017(2) 0.014(2) 0.015(2) -0.0004(18) 0.0001(19) 0.003(2)
C7 0.015(3) 0.020(2) 0.017(2) 0.001(2) 0.005(2) 0.001(2)
C9 0.024(3) 0.028(3) 0.013(2) 0.006(2) 0.005(2) 0.004(2)
C8 0.027(3) 0.035(3) 0.014(2) -0.002(2) 0.005(2) -0.003(3)

loop_
_atom_type_symbol
_atom_type_description
_atom_type_scat_dispersion_real
_atom_type_scat_dispersion_imag
_atom_type_scat_source
C C 0.0033 0.0016 'International Tables Vol C Tables 4.2.6.8 and 6.1.1.4'
H H 0.0000 0.0000 'International Tables Vol C Tables 4.2.6.8 and 6.1.1.4'
Cl Cl 0.1484 0.1585 'International Tables Vol C Tables 4.2.6.8 and 6.1.1.4'
F F 0.0171 0.0103 'International Tables Vol C Tables 4.2.6.8 and 6.1.1.4'
Fe Fe 0.3463 0.8444 'International Tables Vol C Tables 4.2.6.8 and 6.1.1.4'
S S 0.1246 0.1234 'International Tables Vol C Tables 4.2.6.8 and 6.1.1.4'

loop_
_geom_angle_atom_site_label_1
_geom_angle_atom_site_label_2
_geom_angle_atom_site_label_3
_geom_angle
Cl2 Fe1 Cl3 107.96(5)
Cl2 Fe1 Cl4 107.23(5)
Cl3 Fe1 Cl4 109.37(5)
Cl2 Fe1 Cl1 106.39(5)
Cl3 Fe1 Cl1 110.34(5)
Cl4 Fe1 Cl1 115.23(5)
C6 S5 C9 101.8(2)
C7 S6 C8 98.1(2)
C1 S1 C2 94.8(2)
C5 S4 C6 95.8(2)
C3 S2 C1 94.8(2)
C5 S3 C7 95.8(2)
F3 C4 F2 108.4(4)
F3 C4 F1 106.0(4)
F2 C4 F1 105.1(4)
F3 C4 C2 113.0(4)
F2 C4 C2 112.2(4)
F1 C4 C2 111.6(4)
C2 C3 S2 117.5(3)
C3 C2 C4 125.3(4)
C3 C2 S1 117.1(3)
C4 C2 S1 117.6(3)
C5 C1 S1 122.0(3)
C5 C1 S2 122.1(3)
S1 C1 S2 115.7(2)
C1 C5 S3 122.5(3)
C1 C5 S4 121.9(3)
S3 C5 S4 115.4(2)
C7 C6 S5 129.7(3)
C7 C6 S4 115.4(3)
S5 C6 S4 114.8(2)
C6 C7 S3 117.4(3)
C6 C7 S6 127.1(3)
S3 C7 S6 115.4(3)
C8 C9 S5 114.2(3)
C9 C8 S6 111.9(3)

loop_
_geom_bond_atom_site_label_1
_geom_bond_atom_site_label_2
_geom_bond_distance
Fe1 Cl2 2.1793(12)
Fe1 Cl3 2.1958(13)
Fe1 Cl4 2.1977(13)
Fe1 Cl1 2.2129(12)
S5 C6 1.742(4)
S5 C9 1.822(4)
S6 C7 1.755(5)
S6 C8 1.815(5)
S1 C1 1.727(4)
S1 C2 1.735(4)
S4 C5 1.723(4)
S4 C6 1.749(4)
S2 C3 1.724(4)
S2 C1 1.733(4)
S3 C5 1.709(4)
S3 C7 1.732(4)
F1 C4 1.338(5)
F2 C4 1.323(6)
F3 C4 1.304(5)
C4 C2 1.476(6)
C3 C2 1.342(6)
C1 C5 1.381(6)
C6 C7 1.354(6)
C9 C8 1.501(6)
